data_4117404
loop_
_publ_author_name
'Julia R. Khusnutdinova'
'Nigam P. Rath'
'Liviu M. Mirica'

_publ_section_title
;
 The Aerobic Oxidation of a Pd(II) Dimethyl Complex Leads to Selective
 Ethane Elimination from a Pd(III) Intermediate
;
_journal_name_full 'Journal of the American Chemical Society'
_journal_page_first 2414
_journal_page_last 2422
_journal_paper_doi 10.1021/ja210841f
_journal_volume 134
_journal_year 2012
_chemical_formula_moiety 'C26 H40 N4 O Pd'
_chemical_formula_sum 'C26 H40 N4 O Pd'
_chemical_formula_weight 531.02
_chemical_name_systematic
; 
 ? 
;
_space_group_IT_number 2
_symmetry_cell_setting triclinic
_symmetry_space_group_name_Hall '-P 1'
_symmetry_space_group_name_H-M 'P -1'
_atom_sites_solution_hydrogens geom
_atom_sites_solution_primary direct
_atom_sites_solution_secondary difmap
_audit_creation_method SHELXL-97
_cell_angle_alpha 74.828(16)
_cell_angle_beta 71.245(13)
_cell_angle_gamma 83.583(14)
_cell_formula_units_Z 2
_cell_length_a 10.177(3)
_cell_length_b 10.326(3)
_cell_length_c 13.380(4)
_cell_measurement_reflns_used 1899
_cell_measurement_temperature 100(2)
_cell_measurement_theta_max 21.51
_cell_measurement_theta_min 2.30
_cell_volume 1284.4(7)
_computing_cell_refinement 'Bruker SAINT'
_computing_data_collection 'Bruker APEX2'
_computing_data_reduction 'Bruker SAINT'
_computing_molecular_graphics 'Bruker SHELXTL'
_computing_publication_material 'Bruker SHELXTL'
_computing_structure_refinement 'SHELXL-97 (Sheldrick, 2008)'
_computing_structure_solution 'SHELXS-97 (Sheldrick, 2008)'
_diffrn_ambient_temperature 100(2)
_diffrn_measured_fraction_theta_full 0.978
_diffrn_measured_fraction_theta_max 0.978
_diffrn_measurement_device_type 'Bruker APEX-II CCD'
_diffrn_measurement_method '\f and \w scans'
_diffrn_radiation_monochromator graphite
_diffrn_radiation_source 'fine-focus sealed tube'
_diffrn_radiation_type MoK\a
_diffrn_radiation_wavelength 0.71073
_diffrn_reflns_av_R_equivalents 0.1534
_diffrn_reflns_av_sigmaI/netI 0.1703
_diffrn_reflns_limit_h_max 12
_diffrn_reflns_limit_h_min -11
_diffrn_reflns_limit_k_max 12
_diffrn_reflns_limit_k_min -12
_diffrn_reflns_limit_l_max 15
_diffrn_reflns_limit_l_min -14
_diffrn_reflns_number 17378
_diffrn_reflns_theta_full 25.00
_diffrn_reflns_theta_max 25.00
_diffrn_reflns_theta_min 2.11
_exptl_absorpt_coefficient_mu 0.747
_exptl_absorpt_correction_T_max 0.9665
_exptl_absorpt_correction_T_min 0.9210
_exptl_absorpt_correction_type multi-scan
_exptl_absorpt_process_details 'sadabs v2008/1'
_exptl_crystal_colour colourless
_exptl_crystal_density_diffrn 1.373
_exptl_crystal_density_meas ?
_exptl_crystal_description irregular
_exptl_crystal_F_000 556
_exptl_crystal_size_max 0.11
_exptl_crystal_size_mid 0.08
_exptl_crystal_size_min 0.05
_refine_diff_density_max 1.194
_refine_diff_density_min -1.781
_refine_diff_density_rms 0.151
_refine_ls_extinction_method none
_refine_ls_goodness_of_fit_ref 0.944
_refine_ls_hydrogen_treatment constr
_refine_ls_matrix_type full
_refine_ls_number_parameters 267
_refine_ls_number_reflns 4431
_refine_ls_number_restraints 0
_refine_ls_restrained_S_all 0.944
_refine_ls_R_factor_all 0.1443
_refine_ls_R_factor_gt 0.0730
_refine_ls_shift/su_max 0.000
_refine_ls_shift/su_mean 0.000
_refine_ls_structure_factor_coef Fsqd
_refine_ls_weighting_details 'calc w=1/[\s^2^(Fo^2^)+(0.0956P)^2^+0.0000P] where P=(Fo^2^+2Fc^2^)/3'
_refine_ls_weighting_scheme calc
_refine_ls_wR_factor_gt 0.1594
_refine_ls_wR_factor_ref 0.1892
_reflns_number_gt 2446
_reflns_number_total 4431
_reflns_threshold_expression >2sigma(I)
_cod_data_source_file ja210841f_si_002_4.cif
_cod_data_source_block l2811
_cod_depositor_comments
;
The following automatic conversions were performed:

'_exptl_crystal_density_meas' value 'no' was changed to '?' - the
value is perceived as not measured.

Automatic conversion script
Id: cif_fix_values 3008 2015-01-20 13:52:24Z robertas 
;
_cod_original_cell_volume 1284.5(6)
_cod_database_code 4117404

loop_
_symmetry_equiv_pos_as_xyz
'x, y, z'
'-x, -y, -z'

loop_
_atom_site_label
_atom_site_type_symbol
_atom_site_fract_x
_atom_site_fract_y
_atom_site_fract_z
_atom_site_U_iso_or_equiv
_atom_site_adp_type
_atom_site_occupancy
_atom_site_symmetry_multiplicity
_atom_site_calc_flag
_atom_site_refinement_flags
Pd1 Pd 0.60514(7) 0.60976(8) 0.17956(6) 0.0335(3) Uani 1 1 d .
O1 O 0.8775(7) 0.6101(7) 0.2783(6) 0.052(2) Uani 1 1 d .
N1 N 0.4215(7) 0.7273(7) 0.1733(6) 0.0280(13) Uani 1 1 d .
N2 N 0.5117(7) 0.6408(7) 0.3444(6) 0.0280(13) Uani 1 1 d .
N4 N 0.2591(7) 0.4487(7) 0.3491(6) 0.0322(19) Uani 1 1 d .
N3 N 0.5976(7) 0.9669(7) 0.2082(6) 0.0301(18) Uani 1 1 d .
C1 C 0.6654(10) 0.6007(11) 0.0222(8) 0.050(3) Uani 1 1 d .
H1A H 0.7142 0.6824 -0.0236 0.075 Uiso 1 1 calc R
H1B H 0.5836 0.5931 0.0008 0.075 Uiso 1 1 calc R
H1C H 0.7276 0.5223 0.0129 0.075 Uiso 1 1 calc R
C2 C 0.7727(9) 0.4890(10) 0.2000(9) 0.042(3) Uani 1 1 d .
H2A H 0.7475 0.4228 0.2711 0.051 Uiso 1 1 calc R
H2B H 0.8092 0.4404 0.1415 0.051 Uiso 1 1 calc R
C3 C 0.8720(10) 0.5783(11) 0.1952(9) 0.047(3) Uani 1 1 d .
C4 C 0.9747(12) 0.6397(12) 0.0874(9) 0.064(3) Uani 1 1 d .
H4A H 0.9954 0.7303 0.0870 0.096 Uiso 1 1 calc R
H4B H 0.9350 0.6445 0.0288 0.096 Uiso 1 1 calc R
H4C H 1.0604 0.5842 0.0765 0.096 Uiso 1 1 calc R
C5 C 0.2976(9) 0.6670(9) 0.2132(7) 0.028(2) Uani 1 1 d .
C6 C 0.1756(9) 0.7368(10) 0.2388(7) 0.035(2) Uani 1 1 d .
H6 H 0.0901 0.6918 0.2680 0.042 Uiso 1 1 calc R
C7 C 0.1778(9) 0.8749(11) 0.2218(8) 0.041(3) Uani 1 1 d .
H7 H 0.0931 0.9259 0.2358 0.050 Uiso 1 1 calc R
C8 C 0.3018(9) 0.9382(10) 0.1848(7) 0.035(2) Uani 1 1 d .
H8 H 0.3049 1.0323 0.1755 0.042 Uiso 1 1 calc R
C9 C 0.4224(9) 0.8601(9) 0.1614(7) 0.029(2) Uani 1 1 d .
C10 C 0.5606(8) 0.9276(9) 0.1216(7) 0.0294(15) Uani 1 1 d .
H10A H 0.6342 0.8658 0.0898 0.035 Uiso 1 1 calc R
H10B H 0.5580 1.0088 0.0632 0.035 Uiso 1 1 calc R
C11 C 0.6444(8) 0.8468(9) 0.2769(7) 0.0294(15) Uani 1 1 d .
H11A H 0.6987 0.8747 0.3168 0.035 Uiso 1 1 calc R
H11B H 0.7065 0.7910 0.2298 0.035 Uiso 1 1 calc R
C12 C 0.5256(8) 0.7637(9) 0.3573(7) 0.0288(15) Uani 1 1 d .
C13 C 0.4326(9) 0.8162(10) 0.4390(7) 0.0364(17) Uani 1 1 d .
H13 H 0.4446 0.9031 0.4457 0.044 Uiso 1 1 calc R
C14 C 0.3222(9) 0.7408(10) 0.5104(7) 0.0364(17) Uani 1 1 d .
H14 H 0.2583 0.7738 0.5681 0.044 Uiso 1 1 calc R
C15 C 0.3062(9) 0.6162(10) 0.4965(7) 0.035(2) Uani 1 1 d .
H15 H 0.2306 0.5627 0.5446 0.042 Uiso 1 1 calc R
C16 C 0.4010(8) 0.5695(9) 0.4118(7) 0.0288(15) Uani 1 1 d .
C17 C 0.3793(8) 0.4377(9) 0.3922(8) 0.0326(16) Uani 1 1 d .
H17A H 0.4642 0.4107 0.3395 0.039 Uiso 1 1 calc R
H17B H 0.3618 0.3677 0.4612 0.039 Uiso 1 1 calc R
C18 C 0.2979(9) 0.5173(9) 0.2345(7) 0.0326(16) Uani 1 1 d .
H18A H 0.2328 0.4929 0.2016 0.039 Uiso 1 1 calc R
H18B H 0.3919 0.4849 0.1980 0.039 Uiso 1 1 calc R
C19 C 0.7029(8) 1.0758(9) 0.1646(8) 0.032(2) Uani 1 1 d .
C20 C 0.6508(9) 1.1949(9) 0.0928(8) 0.039(3) Uani 1 1 d .
H20A H 0.6573 1.1735 0.0241 0.059 Uiso 1 1 calc R
H20B H 0.7074 1.2726 0.0779 0.059 Uiso 1 1 calc R
H20C H 0.5538 1.2160 0.1296 0.059 Uiso 1 1 calc R
C21 C 0.7151(10) 1.1208(10) 0.2608(8) 0.039(2) Uani 1 1 d .
H21A H 0.6233 1.1498 0.3023 0.059 Uiso 1 1 calc R
H21B H 0.7784 1.1958 0.2343 0.059 Uiso 1 1 calc R
H21C H 0.7514 1.0459 0.3078 0.059 Uiso 1 1 calc R
C22 C 0.8454(9) 1.0287(10) 0.1004(8) 0.039(3) Uani 1 1 d .
H22A H 0.8783 0.9502 0.1466 0.059 Uiso 1 1 calc R
H22B H 0.9111 1.1011 0.0772 0.059 Uiso 1 1 calc R
H22C H 0.8380 1.0045 0.0364 0.059 Uiso 1 1 calc R
C23 C 0.1916(8) 0.3181(9) 0.3816(7) 0.031(2) Uani 1 1 d .
C24 C 0.2948(9) 0.2027(9) 0.3556(8) 0.042(3) Uani 1 1 d .
H24A H 0.3564 0.2299 0.2809 0.063 Uiso 1 1 calc R
H24B H 0.2439 0.1238 0.3631 0.063 Uiso 1 1 calc R
H24C H 0.3500 0.1807 0.4061 0.063 Uiso 1 1 calc R
C25 C 0.1140(10) 0.2895(10) 0.5023(7) 0.043(3) Uani 1 1 d .
H25A H 0.1796 0.2856 0.5431 0.064 Uiso 1 1 calc R
H25B H 0.0683 0.2034 0.5250 0.064 Uiso 1 1 calc R
H25C H 0.0441 0.3611 0.5169 0.064 Uiso 1 1 calc R
C26 C 0.0814(9) 0.3250(10) 0.3223(8) 0.043(3) Uani 1 1 d .
H26A H 0.0270 0.4094 0.3238 0.065 Uiso 1 1 calc R
H26B H 0.0196 0.2492 0.3590 0.065 Uiso 1 1 calc R
H26C H 0.1282 0.3209 0.2467 0.065 Uiso 1 1 calc R

loop_
_atom_site_aniso_label
_atom_site_aniso_U_11
_atom_site_aniso_U_22
_atom_site_aniso_U_33
_atom_site_aniso_U_23
_atom_site_aniso_U_13
_atom_site_aniso_U_12
Pd1 0.0202(4) 0.0494(5) 0.0406(5) -0.0238(4) -0.0083(3) -0.0128(3)
O1 0.039(4) 0.073(5) 0.060(5) -0.029(4) -0.023(4) -0.013(4)
N1 0.021(3) 0.035(3) 0.036(3) -0.013(3) -0.013(2) -0.010(2)
N2 0.021(3) 0.035(3) 0.036(3) -0.013(3) -0.013(2) -0.010(2)
N4 0.022(4) 0.044(5) 0.037(5) -0.017(4) -0.009(3) -0.013(3)
N3 0.027(4) 0.041(5) 0.037(5) -0.019(4) -0.019(3) -0.009(3)
C1 0.032(6) 0.066(8) 0.057(7) -0.031(6) -0.001(5) -0.023(5)
C2 0.036(6) 0.046(7) 0.050(7) -0.016(6) -0.015(5) -0.004(5)
C3 0.031(6) 0.066(8) 0.055(7) -0.027(6) -0.018(5) -0.003(5)
C4 0.054(7) 0.074(9) 0.067(8) -0.032(7) -0.003(6) -0.019(6)
C5 0.027(5) 0.040(6) 0.022(5) -0.002(5) -0.013(4) -0.012(4)
C6 0.023(5) 0.051(7) 0.036(6) -0.013(5) -0.010(4) -0.014(5)
C7 0.020(5) 0.064(8) 0.053(7) -0.025(6) -0.019(5) 0.001(5)
C8 0.029(5) 0.043(6) 0.043(6) -0.015(5) -0.018(4) -0.011(4)
C9 0.026(5) 0.041(6) 0.029(5) -0.011(5) -0.017(4) -0.006(4)
C10 0.023(3) 0.041(4) 0.032(4) -0.012(3) -0.015(3) -0.009(3)
C11 0.023(3) 0.041(4) 0.032(4) -0.012(3) -0.015(3) -0.009(3)
C12 0.020(3) 0.046(4) 0.032(4) -0.011(3) -0.019(3) -0.008(3)
C13 0.032(4) 0.054(5) 0.036(4) -0.020(4) -0.016(3) -0.011(3)
C14 0.032(4) 0.054(5) 0.036(4) -0.020(4) -0.016(3) -0.011(3)
C15 0.029(5) 0.052(7) 0.032(5) -0.010(5) -0.012(4) -0.018(4)
C16 0.020(3) 0.046(4) 0.032(4) -0.011(3) -0.019(3) -0.008(3)
C17 0.022(3) 0.044(4) 0.039(4) -0.016(4) -0.011(3) -0.012(3)
C18 0.022(3) 0.044(4) 0.039(4) -0.016(4) -0.011(3) -0.012(3)
C19 0.019(5) 0.041(6) 0.047(6) -0.019(5) -0.015(4) -0.010(4)
C20 0.030(5) 0.049(7) 0.047(6) -0.018(6) -0.015(5) -0.010(5)
C21 0.041(6) 0.043(6) 0.048(6) -0.019(5) -0.022(5) -0.012(5)
C22 0.025(5) 0.048(7) 0.050(6) -0.017(6) -0.011(5) -0.013(4)
C23 0.021(5) 0.036(6) 0.038(6) -0.008(5) -0.009(4) -0.009(4)
C24 0.026(5) 0.042(6) 0.060(7) -0.019(6) -0.006(5) -0.012(4)
C25 0.036(6) 0.048(7) 0.045(6) -0.014(5) -0.004(5) -0.020(5)
C26 0.034(6) 0.045(6) 0.055(7) -0.005(6) -0.016(5) -0.024(5)

loop_
_atom_type_symbol
_atom_type_description
_atom_type_scat_dispersion_real
_atom_type_scat_dispersion_imag
_atom_type_scat_source
C C 0.0033 0.0016 'International Tables Vol C Tables 4.2.6.8 and 6.1.1.4'
H H 0.0000 0.0000 'International Tables Vol C Tables 4.2.6.8 and 6.1.1.4'
N N 0.0061 0.0033 'International Tables Vol C Tables 4.2.6.8 and 6.1.1.4'
O O 0.0106 0.0060 'International Tables Vol C Tables 4.2.6.8 and 6.1.1.4'
Pd Pd -0.9988 1.0072 'International Tables Vol C Tables 4.2.6.8 and 6.1.1.4'

loop_
_geom_angle_atom_site_label_1
_geom_angle_atom_site_label_2
_geom_angle_atom_site_label_3
_geom_angle
C1 Pd1 C2 89.1(4)
C1 Pd1 N1 95.3(4)
C2 Pd1 N1 174.8(4)
C1 Pd1 N2 170.7(4)
C2 Pd1 N2 100.2(3)
N1 Pd1 N2 75.4(3)
C9 N1 C5 118.4(7)
C9 N1 Pd1 119.2(5)
C5 N1 Pd1 119.4(6)
C16 N2 C12 118.3(7)
C16 N2 Pd1 119.2(5)
C12 N2 Pd1 116.3(6)
C18 N4 C23 117.5(7)
C18 N4 C17 110.7(7)
C23 N4 C17 110.8(7)
C11 N3 C10 109.2(7)
C11 N3 C19 111.8(6)
C10 N3 C19 113.3(7)
Pd1 C1 H1A 109.5
Pd1 C1 H1B 109.5
H1A C1 H1B 109.5
Pd1 C1 H1C 109.5
H1A C1 H1C 109.5
H1B C1 H1C 109.5
C3 C2 Pd1 104.6(7)
C3 C2 H2A 110.8
Pd1 C2 H2A 110.8
C3 C2 H2B 110.8
Pd1 C2 H2B 110.8
H2A C2 H2B 108.9
O1 C3 C2 122.3(10)
O1 C3 C4 117.8(9)
C2 C3 C4 119.8(9)
C3 C4 H4A 109.5
C3 C4 H4B 109.5
H4A C4 H4B 109.5
C3 C4 H4C 109.5
H4A C4 H4C 109.5
H4B C4 H4C 109.5
N1 C5 C6 122.2(8)
N1 C5 C18 118.0(8)
C6 C5 C18 119.6(8)
C5 C6 C7 118.8(8)
C5 C6 H6 120.6
C7 C6 H6 120.6
C8 C7 C6 120.2(9)
C8 C7 H7 119.9
C6 C7 H7 119.9
C7 C8 C9 117.7(9)
C7 C8 H8 121.2
C9 C8 H8 121.2
N1 C9 C8 122.6(8)
N1 C9 C10 118.8(7)
C8 C9 C10 118.6(8)
N3 C10 C9 113.7(7)
N3 C10 H10A 108.8
C9 C10 H10A 108.8
N3 C10 H10B 108.8
C9 C10 H10B 108.8
H10A C10 H10B 107.7
N3 C11 C12 112.6(7)
N3 C11 H11A 109.1
C12 C11 H11A 109.1
N3 C11 H11B 109.1
C12 C11 H11B 109.1
H11A C11 H11B 107.8
N2 C12 C13 122.3(8)
N2 C12 C11 118.1(7)
C13 C12 C11 119.6(8)
C14 C13 C12 119.1(9)
C14 C13 H13 120.4
C12 C13 H13 120.4
C13 C14 C15 118.8(9)
C13 C14 H14 120.6
C15 C14 H14 120.6
C14 C15 C16 119.7(9)
C14 C15 H15 120.1
C16 C15 H15 120.1
N2 C16 C15 121.6(8)
N2 C16 C17 118.4(7)
C15 C16 C17 119.9(8)
N4 C17 C16 110.7(7)
N4 C17 H17A 109.5
C16 C17 H17A 109.5
N4 C17 H17B 109.5
C16 C17 H17B 109.5
H17A C17 H17B 108.1
N4 C18 C5 114.2(7)
N4 C18 H18A 108.7
C5 C18 H18A 108.7
N4 C18 H18B 108.7
C5 C18 H18B 108.7
H18A C18 H18B 107.6
N3 C19 C20 109.3(7)
N3 C19 C21 107.8(7)
C20 C19 C21 107.8(8)
N3 C19 C22 112.6(7)
C20 C19 C22 109.5(8)
C21 C19 C22 109.7(7)
C19 C20 H20A 109.5
C19 C20 H20B 109.5
H20A C20 H20B 109.5
C19 C20 H20C 109.5
H20A C20 H20C 109.5
H20B C20 H20C 109.5
C19 C21 H21A 109.5
C19 C21 H21B 109.5
H21A C21 H21B 109.5
C19 C21 H21C 109.5
H21A C21 H21C 109.5
H21B C21 H21C 109.5
C19 C22 H22A 109.5
C19 C22 H22B 109.5
H22A C22 H22B 109.5
C19 C22 H22C 109.5
H22A C22 H22C 109.5
H22B C22 H22C 109.5
N4 C23 C25 108.5(7)
N4 C23 C24 112.8(7)
C25 C23 C24 110.5(8)
N4 C23 C26 110.3(8)
C25 C23 C26 106.7(7)
C24 C23 C26 107.9(7)
C23 C24 H24A 109.5
C23 C24 H24B 109.5
H24A C24 H24B 109.5
C23 C24 H24C 109.5
H24A C24 H24C 109.5
H24B C24 H24C 109.5
C23 C25 H25A 109.5
C23 C25 H25B 109.5
H25A C25 H25B 109.5
C23 C25 H25C 109.5
H25A C25 H25C 109.5
H25B C25 H25C 109.5
C23 C26 H26A 109.5
C23 C26 H26B 109.5
H26A C26 H26B 109.5
C23 C26 H26C 109.5
H26A C26 H26C 109.5
H26B C26 H26C 109.5

loop_
_geom_bond_atom_site_label_1
_geom_bond_atom_site_label_2
_geom_bond_distance
Pd1 C1 2.020(10)
Pd1 C2 2.046(10)
Pd1 N1 2.125(7)
Pd1 N2 2.196(7)
O1 C3 1.258(11)
N1 C9 1.339(11)
N1 C5 1.353(10)
N2 C16 1.345(10)
N2 C12 1.353(10)
N4 C18 1.453(11)
N4 C23 1.480(11)
N4 C17 1.493(10)
N3 C11 1.470(11)
N3 C10 1.487(10)
N3 C19 1.509(10)
C1 H1A 0.9800
C1 H1B 0.9800
C1 H1C 0.9800
C2 C3 1.418(13)
C2 H2A 0.9900
C2 H2B 0.9900
C3 C4 1.508(14)
C4 H4A 0.9800
C4 H4B 0.9800
C4 H4C 0.9800
C5 C6 1.354(12)
C5 C18 1.496(12)
C6 C7 1.386(13)
C6 H6 0.9500
C7 C8 1.370(12)
C7 H7 0.9500
C8 C9 1.385(12)
C8 H8 0.9500
C9 C10 1.514(11)
C10 H10A 0.9900
C10 H10B 0.9900
C11 C12 1.506(12)
C11 H11A 0.9900
C11 H11B 0.9900
C12 C13 1.384(11)
C13 C14 1.377(12)
C13 H13 0.9500
C14 C15 1.381(12)
C14 H14 0.9500
C15 C16 1.387(12)
C15 H15 0.9500
C16 C17 1.504(11)
C17 H17A 0.9900
C17 H17B 0.9900
C18 H18A 0.9900
C18 H18B 0.9900
C19 C20 1.510(13)
C19 C21 1.523(12)
C19 C22 1.529(11)
C20 H20A 0.9800
C20 H20B 0.9800
C20 H20C 0.9800
C21 H21A 0.9800
C21 H21B 0.9800
C21 H21C 0.9800
C22 H22A 0.9800
C22 H22B 0.9800
C22 H22C 0.9800
C23 C25 1.518(12)
C23 C24 1.531(12)
C23 C26 1.554(12)
C24 H24A 0.9800
C24 H24B 0.9800
C24 H24C 0.9800
C25 H25A 0.9800
C25 H25B 0.9800
C25 H25C 0.9800
C26 H26A 0.9800
C26 H26B 0.9800
C26 H26C 0.9800

loop_
_geom_torsion_atom_site_label_1
_geom_torsion_atom_site_label_2
_geom_torsion_atom_site_label_3
_geom_torsion_atom_site_label_4
_geom_torsion
C1 Pd1 N1 C9 -98.8(7)
N2 Pd1 N1 C9 80.6(7)
C1 Pd1 N1 C5 101.1(7)
N2 Pd1 N1 C5 -79.5(6)
C2 Pd1 N2 C16 -101.1(7)
N1 Pd1 N2 C16 76.2(7)
C2 Pd1 N2 C12 107.0(6)
N1 Pd1 N2 C12 -75.8(6)
C1 Pd1 C2 C3 100.3(7)
N2 Pd1 C2 C3 -79.6(7)
Pd1 C2 C3 O1 89.3(11)
Pd1 C2 C3 C4 -90.1(10)
C9 N1 C5 C6 1.5(12)
Pd1 N1 C5 C6 161.8(7)
C9 N1 C5 C18 -175.2(8)
Pd1 N1 C5 C18 -14.9(10)
N1 C5 C6 C7 1.2(13)
C18 C5 C6 C7 177.9(8)
C5 C6 C7 C8 -3.2(14)
C6 C7 C8 C9 2.5(14)
C5 N1 C9 C8 -2.2(13)
Pd1 N1 C9 C8 -162.6(6)
C5 N1 C9 C10 177.3(7)
Pd1 N1 C9 C10 16.9(10)
C7 C8 C9 N1 0.2(13)
C7 C8 C9 C10 -179.3(8)
C11 N3 C10 C9 76.2(9)
C19 N3 C10 C9 -158.6(7)
N1 C9 C10 N3 -105.7(9)
C8 C9 C10 N3 73.8(11)
C10 N3 C11 C12 -78.3(8)
C19 N3 C11 C12 155.6(7)
C16 N2 C12 C13 1.9(12)
Pd1 N2 C12 C13 154.1(7)
C16 N2 C12 C11 -175.9(8)
Pd1 N2 C12 C11 -23.7(9)
N3 C11 C12 N2 112.6(8)
N3 C11 C12 C13 -65.3(10)
N2 C12 C13 C14 0.5(14)
C11 C12 C13 C14 178.3(8)
C12 C13 C14 C15 -1.5(14)
C13 C14 C15 C16 0.3(14)
C12 N2 C16 C15 -3.3(12)
Pd1 N2 C16 C15 -154.6(7)
C12 N2 C16 C17 175.3(7)
Pd1 N2 C16 C17 23.9(10)
C14 C15 C16 N2 2.2(14)
C14 C15 C16 C17 -176.3(8)
C18 N4 C17 C16 77.1(9)
C23 N4 C17 C16 -150.7(7)
N2 C16 C17 N4 -108.1(9)
C15 C16 C17 N4 70.4(10)
C23 N4 C18 C5 151.0(7)
C17 N4 C18 C5 -80.3(9)
N1 C5 C18 N4 107.2(9)
C6 C5 C18 N4 -69.7(10)
C11 N3 C19 C20 178.6(7)
C10 N3 C19 C20 54.8(9)
C11 N3 C19 C21 -64.5(9)
C10 N3 C19 C21 171.7(7)
C11 N3 C19 C22 56.7(9)
C10 N3 C19 C22 -67.1(10)
C18 N4 C23 C25 -159.4(7)
C17 N4 C23 C25 71.9(9)
C18 N4 C23 C24 77.9(10)
C17 N4 C23 C24 -50.8(10)
C18 N4 C23 C26 -42.9(10)
C17 N4 C23 C26 -171.5(7)
